data_4345285
loop_
_publ_author_name
'Lin, Jian'
'Fu, Zhixing'
'Zhang, Jiaxu'
'Zhu, Yujia'
'Hu, Dandan'
'Li, Dongsheng'
'Wu, Tao'

_publ_section_title
;
 Substituent-Modulated Assembly Formation: An Approach to Enhancing the
 Photostability of Photoelectric-Sensitive Chalcogenide-Based Ion-Pair
 Hybrids.
;
_journal_issue 6
_journal_name_full 'Inorganic chemistry'
_journal_page_first 3119
_journal_page_last 3122
_journal_paper_doi 10.1021/acs.inorgchem.6b03061
_journal_volume 56
_journal_year 2017
_chemical_formula_moiety (Ge4S10)(C12N2H14)2(H2O)6
_chemical_formula_sum 'C24 H40 Ge4 N4 O6 S10'
_chemical_formula_weight 1091.56
_chemical_name_systematic
; 
 T2@MV-1 
;
_space_group_IT_number 88
_symmetry_cell_setting tetragonal
_symmetry_space_group_name_Hall '-I 4ad'
_symmetry_space_group_name_H-M 'I 41/a :2'
_atom_sites_solution_hydrogens geom
_atom_sites_solution_primary direct
_atom_sites_solution_secondary difmap
_audit_creation_method SHELXL-97
_cell_angle_alpha 90.00
_cell_angle_beta 90.00
_cell_angle_gamma 90.00
_cell_formula_units_Z 4
_cell_length_a 10.9718(2)
_cell_length_b 10.9718(2)
_cell_length_c 35.1588(19)
_cell_measurement_reflns_used 3407
_cell_measurement_temperature 296.65(11)
_cell_measurement_theta_max 29.6090
_cell_measurement_theta_min 4.1740
_cell_volume 4232.4(3)
_computing_structure_refinement 'SHELXL-97 (Sheldrick, 1997)'
_computing_structure_solution 'SHELXS-97 (Sheldrick, 1990)'
_diffrn_ambient_temperature 296.65(11)
_diffrn_measured_fraction_theta_full 0.998
_diffrn_measured_fraction_theta_max 0.998
_diffrn_measurement_device_type 'Xcalibur, Atlas, Gemini'
_diffrn_radiation_monochromator graphite
_diffrn_radiation_source 'Enhance (Mo) X-ray Source'
_diffrn_radiation_type MoK\a
_diffrn_radiation_wavelength 0.71073
_diffrn_reflns_av_R_equivalents 0.0164
_diffrn_reflns_av_sigmaI/netI 0.0184
_diffrn_reflns_limit_h_max 9
_diffrn_reflns_limit_h_min -13
_diffrn_reflns_limit_k_max 12
_diffrn_reflns_limit_k_min -9
_diffrn_reflns_limit_l_max 41
_diffrn_reflns_limit_l_min -39
_diffrn_reflns_number 5265
_diffrn_reflns_theta_full 25.00
_diffrn_reflns_theta_max 25.00
_diffrn_reflns_theta_min 2.87
_exptl_absorpt_coefficient_mu 3.347
_exptl_absorpt_correction_T_max 1.00000
_exptl_absorpt_correction_T_min 0.61210
_exptl_absorpt_correction_type multi-scan
_exptl_absorpt_process_details SADABS
_exptl_crystal_colour orange
_exptl_crystal_density_diffrn 1.713
_exptl_crystal_density_method 'not measured'
_exptl_crystal_description plate
_exptl_crystal_F_000 2192
_exptl_crystal_size_max 0.22
_exptl_crystal_size_mid 0.22
_exptl_crystal_size_min 0.05
_refine_diff_density_max 0.402
_refine_diff_density_min -0.439
_refine_diff_density_rms 0.077
_refine_ls_extinction_method none
_refine_ls_goodness_of_fit_ref 1.073
_refine_ls_hydrogen_treatment mixed
_refine_ls_matrix_type full
_refine_ls_number_parameters 115
_refine_ls_number_reflns 1863
_refine_ls_number_restraints 3
_refine_ls_restrained_S_all 1.073
_refine_ls_R_factor_all 0.0313
_refine_ls_R_factor_gt 0.0261
_refine_ls_shift/su_max 0.083
_refine_ls_shift/su_mean 0.002
_refine_ls_structure_factor_coef Fsqd
_refine_ls_weighting_details 'calc w=1/[\s^2^(Fo^2^)+(0.0374P)^2^+3.3634P] where P=(Fo^2^+2Fc^2^)/3'
_refine_ls_weighting_scheme calc
_refine_ls_wR_factor_gt 0.0669
_refine_ls_wR_factor_ref 0.0690
_reflns_number_gt 1652
_reflns_number_total 1863
_reflns_threshold_expression >2sigma(I)
_cod_data_source_file ic6b03061_si_001.cif
_cod_data_source_block 2
_cod_depositor_comments
;
The following automatic conversions were performed:

'_symmetry_cell_setting' value 'Tetragonal' changed to 'tetragonal'
according to
/home/data/users/saulius/crontab/automatic-downloads/rss-feeds/ACS/lib/dictionaries/cif_core.dic
dictionary named 'cif_core.dic' version 2.4.2 from 2011-04-26.

Automatic conversion script
Id: cif_fix_values 4973 2017-02-22 13:04:09Z antanas 

 Adding full bibliography for 4345284--4345290.cif.
;
_cod_original_sg_symbol_H-M I41/a
_cod_database_code 4345285

loop_
_symmetry_equiv_pos_as_xyz
'x, y, z'
'-y+3/4, x+1/4, z+1/4'
'-x, -y+1/2, z'
'y+1/4, -x+1/4, z+1/4'
'x+1/2, y+1/2, z+1/2'
'-y+5/4, x+3/4, z+3/4'
'-x+1/2, -y+1, z+1/2'
'y+3/4, -x+3/4, z+3/4'
'-x, -y, -z'
'y-3/4, -x-1/4, -z-1/4'
'x, y-1/2, -z'
'-y-1/4, x-1/4, -z-1/4'
'-x+1/2, -y+1/2, -z+1/2'
'y-1/4, -x+1/4, -z+1/4'
'x+1/2, y, -z+1/2'
'-y+1/4, x+1/4, -z+1/4'

loop_
_atom_site_label
_atom_site_type_symbol
_atom_site_fract_x
_atom_site_fract_y
_atom_site_fract_z
_atom_site_U_iso_or_equiv
_atom_site_adp_type
_atom_site_occupancy
_atom_site_symmetry_multiplicity
_atom_site_calc_flag
_atom_site_refinement_flags
Ge1 Ge 0.352254(13) 0.672239(12) 0.089396(4) 0.02577(4) Uani 1 1 d .
S2 S 0.5000 0.7500 0.052211(14) 0.02853(12) Uani 1 2 d S
S3 S 0.27315(3) 0.82415(3) 0.123697(10) 0.03074(9) Uani 1 1 d .
S4 S 0.21691(4) 0.59290(4) 0.053874(11) 0.03748(10) Uani 1 1 d .
N1 N 0.22816(12) 0.58355(12) -0.04496(4) 0.0370(4) Uani 1 1 d .
C3 C 0.44217(13) 0.71476(13) -0.04568(4) 0.0312(4) Uani 1 1 d .
C2 C 0.33020(14) 0.77121(15) -0.05014(5) 0.0434(5) Uani 1 1 d .
H2 H 0.3264 0.8569 -0.0538 0.052 Uiso 1 1 calc R
C4 C 0.44235(15) 0.58899(13) -0.04098(4) 0.0365(4) Uani 1 1 d .
H4 H 0.5173 0.5467 -0.0380 0.044 Uiso 1 1 calc R
C5 C 0.33457(15) 0.52589(14) -0.04070(4) 0.0387(4) Uani 1 1 d .
H5 H 0.3355 0.4399 -0.0374 0.046 Uiso 1 1 calc R
C1 C 0.22521(15) 0.70447(15) -0.04937(5) 0.0454(5) Uani 1 1 d .
H1 H 0.1490 0.7446 -0.0520 0.054 Uiso 1 1 calc R
C6 C 0.11485(15) 0.51220(17) -0.04429(6) 0.0511(5) Uani 1 1 d .
H6A H 0.0449 0.5676 -0.0430 0.077 Uiso 1 1 calc R
H6B H 0.1148 0.4586 -0.0220 0.077 Uiso 1 1 calc R
H6C H 0.1093 0.4629 -0.0675 0.077 Uiso 1 1 calc R
O1 O -0.10294(14) 0.60897(15) -0.11573(5) 0.0800(4) Uiso 1 1 d D
H1A H -0.1355(10) 0.5454(8) -0.1064(5) 0.44(4) Uiso 1 1 d D
H1B H -0.0455(7) 0.6257(13) -0.1011(3) 0.083(7) Uiso 1 1 d D
O2 O 0.0000 0.2500 -0.00965(5) 0.0569(5) Uiso 1 2 d S
H2A H -0.0514(17) 0.260(2) -0.0267(6) 0.097(8) Uiso 1 1 d .

loop_
_atom_site_aniso_label
_atom_site_aniso_U_11
_atom_site_aniso_U_22
_atom_site_aniso_U_33
_atom_site_aniso_U_23
_atom_site_aniso_U_13
_atom_site_aniso_U_12
Ge1 0.02769(8) 0.02604(8) 0.02358(8) -0.00175(6) -0.00385(6) 0.00009(6)
S2 0.0335(2) 0.0298(2) 0.0223(2) 0.000 0.000 0.0023(2)
S3 0.02713(17) 0.03495(18) 0.03014(19) -0.00613(16) -0.00238(15) 0.00308(14)
S4 0.03779(19) 0.0385(2) 0.0362(2) -0.00510(17) -0.01318(17) -0.00184(16)
N1 0.0384(7) 0.0420(7) 0.0307(7) -0.0032(6) 0.0014(6) -0.0001(6)
C3 0.0360(8) 0.0323(7) 0.0252(7) -0.0009(6) -0.0002(6) 0.0040(6)
C2 0.0404(8) 0.0331(8) 0.0567(10) 0.0100(8) -0.0014(8) 0.0052(7)
C4 0.0391(8) 0.0336(8) 0.0370(9) -0.0033(7) -0.0019(7) 0.0068(6)
C5 0.0470(9) 0.0314(8) 0.0378(9) -0.0031(7) 0.0010(7) 0.0039(7)
C1 0.0367(8) 0.0450(9) 0.0543(10) 0.0071(8) 0.0017(8) 0.0091(7)
C6 0.0423(9) 0.0530(10) 0.0582(11) -0.0049(9) 0.0047(9) -0.0071(8)

loop_
_atom_type_symbol
_atom_type_description
_atom_type_scat_dispersion_real
_atom_type_scat_dispersion_imag
_atom_type_scat_source
C C 0.0033 0.0016 'International Tables Vol C Tables 4.2.6.8 and 6.1.1.4'
H H 0.0000 0.0000 'International Tables Vol C Tables 4.2.6.8 and 6.1.1.4'
N N 0.0061 0.0033 'International Tables Vol C Tables 4.2.6.8 and 6.1.1.4'
O O 0.0106 0.0060 'International Tables Vol C Tables 4.2.6.8 and 6.1.1.4'
S S 0.1246 0.1234 'International Tables Vol C Tables 4.2.6.8 and 6.1.1.4'
Ge Ge 0.1547 1.8001 'International Tables Vol C Tables 4.2.6.8 and 6.1.1.4'

loop_
_geom_angle_atom_site_label_1
_geom_angle_atom_site_label_2
_geom_angle_atom_site_label_3
_geom_angle
_geom_angle_site_symmetry_1
_geom_angle_site_symmetry_3
S4 Ge1 S3 110.569(15) . .
S4 Ge1 S3 107.049(15) . 16_655
S3 Ge1 S3 111.873(10) . 16_655
S4 Ge1 S2 108.480(16) . .
S3 Ge1 S2 108.105(12) . .
S3 Ge1 S2 110.726(12) 16_655 .
Ge1 S2 Ge1 108.97(2) 3_665 .
Ge1 S3 Ge1 107.357(16) . 14_565
C1 N1 C5 120.28(14) . .
C1 N1 C6 120.69(14) . .
C5 N1 C6 119.02(13) . .
C2 C3 C4 117.31(14) . .
C2 C3 C3 121.66(16) . 3_665
C4 C3 C3 121.03(16) . 3_665
C1 C2 C3 120.43(15) . .
C5 C4 C3 120.09(14) . .
N1 C5 C4 120.92(14) . .
N1 C1 C2 120.96(15) . .

loop_
_geom_bond_atom_site_label_1
_geom_bond_atom_site_label_2
_geom_bond_distance
_geom_bond_site_symmetry_2
Ge1 S4 2.1266(4) .
Ge1 S3 2.2328(4) .
Ge1 S3 2.2387(4) 16_655
Ge1 S2 2.2505(3) .
S2 Ge1 2.2505(3) 3_665
S3 Ge1 2.2387(4) 14_565
N1 C1 1.336(2) .
N1 C5 1.336(2) .
N1 C6 1.469(2) .
C3 C2 1.385(2) .
C3 C4 1.390(2) .
C3 C3 1.486(3) 3_665
C2 C1 1.365(2) .
C4 C5 1.370(2) .
